data_4062641
loop_
_publ_author_name
'Kimberly C. Jantunen'
'Carol J. Burns'
'Ingrid Castro-Rodriguez'
'Ryan E. Da Re'
'Jeffery T. Golden'
'David E. Morris'
'Brian L. Scott'
'Felicia L. Taw'
'Jaqueline L. Kiplinger'

_publ_section_title
;
Thorium(IV) and Uranium(IV) Ketimide Complexes Prepared
by Nitrile Insertion in ActinideAlkyl and -Aryl Bonds
;
_journal_name_full Organometallics
_journal_paper_doi 10.1021/om0343824
_journal_year 2004
_chemical_formula_sum 'C34 H44 U'
_chemical_formula_weight 690.72
_space_group_IT_number 14
_symmetry_cell_setting monoclinic
_symmetry_space_group_name_Hall '-P 2yn'
_symmetry_space_group_name_H-M 'P 1 21/n 1'
_cell_angle_alpha 90.00
_cell_angle_beta 100.514(5)
_cell_angle_gamma 90.00
_cell_formula_units_Z 4
_cell_length_a 9.772(3)
_cell_length_b 12.328(4)
_cell_length_c 24.037(7)
_cell_measurement_temperature 203(2)
_cell_volume 2847.2(15)
_diffrn_ambient_temperature 203(2)
_exptl_crystal_density_diffrn 1.611
_cod_original_sg_symbol_H-M 'P 21/n'
_cod_database_code 4062641

loop_
_symmetry_equiv_pos_as_xyz
'x, y, z'
'-x+1/2, y+1/2, -z+1/2'
'-x, -y, -z'
'x-1/2, -y-1/2, z-1/2'

loop_
_atom_site_label
_atom_site_type_symbol
_atom_site_fract_x
_atom_site_fract_y
_atom_site_fract_z
_atom_site_U_iso_or_equiv
_atom_site_adp_type
_atom_site_occupancy
_atom_site_symmetry_multiplicity
_atom_site_calc_flag
_atom_site_refinement_flags
_atom_site_disorder_assembly
_atom_site_disorder_group
U1 U 0.307347(19) 0.231442(15) 0.114190(7) 0.02153(8) Uani 1 1 d . . .
C1 C 0.5116(6) 0.3142(5) 0.0583(2) 0.0341(13) Uani 1 1 d . . .
C2 C 0.5790(6) 0.3041(5) 0.1154(2) 0.0334(13) Uani 1 1 d . . .
C3 C 0.5182(5) 0.3782(4) 0.1483(2) 0.0301(13) Uani 1 1 d . . .
C4 C 0.4147(6) 0.4371(4) 0.1116(2) 0.0277(12) Uani 1 1 d . . .
C5 C 0.4082(6) 0.3957(4) 0.0558(2) 0.0307(13) Uani 1 1 d . . .
C6 C 0.5592(9) 0.2694(5) 0.0072(3) 0.0531(19) Uani 1 1 d . . .
H6A H 0.4940 0.2893 -0.0262 0.080 Uiso 1 1 calc R . .
H6B H 0.5649 0.1918 0.0099 0.080 Uiso 1 1 calc R . .
H6C H 0.6492 0.2985 0.0049 0.080 Uiso 1 1 calc R . .
C7 C 0.7077(7) 0.2382(5) 0.1375(3) 0.0492(17) Uani 1 1 d . . .
H7A H 0.7314 0.2462 0.1779 0.074 Uiso 1 1 calc R . .
H7B H 0.7835 0.2635 0.1206 0.074 Uiso 1 1 calc R . .
H7C H 0.6900 0.1632 0.1282 0.074 Uiso 1 1 calc R . .
C8 C 0.5694(6) 0.4053(5) 0.2093(2) 0.0387(15) Uani 1 1 d . . .
H8A H 0.6393 0.3538 0.2254 0.058 Uiso 1 1 calc R . .
H8B H 0.4931 0.4023 0.2295 0.058 Uiso 1 1 calc R . .
H8C H 0.6085 0.4769 0.2123 0.058 Uiso 1 1 calc R . .
C9 C 0.3519(7) 0.5408(5) 0.1288(3) 0.0429(16) Uani 1 1 d . . .
H9A H 0.2850 0.5677 0.0976 0.064 Uiso 1 1 calc R . .
H9B H 0.4240 0.5937 0.1393 0.064 Uiso 1 1 calc R . .
H9C H 0.3068 0.5269 0.1603 0.064 Uiso 1 1 calc R . .
C10 C 0.3185(7) 0.4378(5) 0.0024(2) 0.0449(17) Uani 1 1 d . . .
H10A H 0.2571 0.4929 0.0119 0.067 Uiso 1 1 calc R . .
H10B H 0.2646 0.3794 -0.0168 0.067 Uiso 1 1 calc R . .
H10C H 0.3766 0.4681 -0.0218 0.067 Uiso 1 1 calc R . .
C11 C 0.0663(6) 0.1948(5) 0.1590(2) 0.0303(12) Uani 1 1 d . . .
C12 C 0.0873(6) 0.3076(5) 0.1597(2) 0.0303(12) Uani 1 1 d . . .
C13 C 0.0590(5) 0.3454(4) 0.1025(2) 0.0279(12) Uani 1 1 d . . .
C14 C 0.0257(6) 0.2542(4) 0.0672(2) 0.0278(12) Uani 1 1 d . . .
C15 C 0.0287(5) 0.1617(5) 0.1018(2) 0.0297(13) Uani 1 1 d . . .
C16 C 0.0567(7) 0.1256(6) 0.2093(3) 0.0522(19) Uani 1 1 d . . .
H16A H 0.0885 0.1661 0.2433 0.078 Uiso 1 1 calc R . .
H16B H 0.1138 0.0623 0.2089 0.078 Uiso 1 1 calc R . .
H16C H -0.0382 0.1039 0.2080 0.078 Uiso 1 1 calc R . .
C17 C 0.1117(7) 0.3787(6) 0.2110(2) 0.0478(18) Uani 1 1 d . . .
H17A H 0.1276 0.3344 0.2444 0.072 Uiso 1 1 calc R . .
H17B H 0.0317 0.4237 0.2111 0.072 Uiso 1 1 calc R . .
H17C H 0.1917 0.4235 0.2103 0.072 Uiso 1 1 calc R . .
C18 C 0.0295(6) 0.4617(5) 0.0844(3) 0.0397(15) Uani 1 1 d . . .
H18A H 0.0601 0.5090 0.1160 0.060 Uiso 1 1 calc R . .
H18B H -0.0686 0.4710 0.0714 0.060 Uiso 1 1 calc R . .
H18C H 0.0784 0.4792 0.0544 0.060 Uiso 1 1 calc R . .
C19 C -0.0243(7) 0.2584(5) 0.0042(2) 0.0415(16) Uani 1 1 d . . .
H19A H -0.0388 0.1859 -0.0104 0.062 Uiso 1 1 calc R . .
H19B H 0.0444 0.2939 -0.0134 0.062 Uiso 1 1 calc R . .
H19C H -0.1102 0.2980 -0.0040 0.062 Uiso 1 1 calc R . .
C20 C -0.0324(7) 0.0525(5) 0.0815(3) 0.0497(17) Uani 1 1 d . . .
H20A H -0.0497 0.0508 0.0409 0.075 Uiso 1 1 calc R . .
H20B H -0.1182 0.0416 0.0948 0.075 Uiso 1 1 calc R . .
H20C H 0.0321 -0.0040 0.0959 0.075 Uiso 1 1 calc R . .
C21 C 0.2920(6) 0.1061(4) 0.0321(2) 0.0320(13) Uani 1 1 d . . .
H21A H 0.1971 0.0862 0.0159 0.038 Uiso 1 1 calc R . .
H21B H 0.3397 0.1334 0.0029 0.038 Uiso 1 1 calc R . .
C22 C 0.3687(6) 0.0189(4) 0.0660(2) 0.0311(13) Uani 1 1 d . . .
C23 C 0.3014(6) -0.0583(5) 0.0938(2) 0.0368(14) Uani 1 1 d . . .
H23 H 0.2046 -0.0588 0.0879 0.044 Uiso 1 1 calc R . .
C24 C 0.3744(7) -0.1345(5) 0.1302(3) 0.0441(16) Uani 1 1 d . . .
H24 H 0.3263 -0.1851 0.1479 0.053 Uiso 1 1 calc R . .
C25 C 0.5153(7) -0.1356(5) 0.1400(3) 0.0451(16) Uani 1 1 d . . .
H25 H 0.5646 -0.1851 0.1652 0.054 Uiso 1 1 calc R . .
C26 C 0.5840(7) -0.0625(5) 0.1122(3) 0.0442(16) Uani 1 1 d . . .
H26 H 0.6807 -0.0640 0.1180 0.053 Uiso 1 1 calc R . .
C27 C 0.5133(6) 0.0132(5) 0.0757(2) 0.0371(14) Uani 1 1 d . . .
H27 H 0.5630 0.0613 0.0572 0.044 Uiso 1 1 calc R . .
C28 C 0.4094(6) 0.1291(4) 0.2000(2) 0.0297(13) Uani 1 1 d . . .
H28A H 0.3326 0.0852 0.2077 0.036 Uiso 1 1 calc R . .
H28B H 0.4723 0.0785 0.1866 0.036 Uiso 1 1 calc R . .
C29 C 0.4843(6) 0.1600(4) 0.2569(2) 0.0269(12) Uani 1 1 d . . .
C30 C 0.6247(6) 0.1312(5) 0.2759(2) 0.0368(14) Uani 1 1 d . . .
H30 H 0.6708 0.0905 0.2524 0.044 Uiso 1 1 calc R . .
C31 C 0.6950(7) 0.1621(5) 0.3286(3) 0.0457(17) Uani 1 1 d . . .
H31 H 0.7878 0.1423 0.3399 0.055 Uiso 1 1 calc R . .
C32 C 0.6310(8) 0.2212(5) 0.3645(3) 0.0463(18) Uani 1 1 d . . .
H32 H 0.6796 0.2425 0.3997 0.056 Uiso 1 1 calc R . .
C33 C 0.4938(8) 0.2486(5) 0.3475(3) 0.0439(17) Uani 1 1 d . . .
H33 H 0.4485 0.2879 0.3718 0.053 Uiso 1 1 calc R . .
C34 C 0.4220(7) 0.2186(4) 0.2951(2) 0.0346(14) Uani 1 1 d . . .
H34 H 0.3289 0.2381 0.2849 0.042 Uiso 1 1 calc R . .

loop_
_atom_site_aniso_label
_atom_site_aniso_U_11
_atom_site_aniso_U_22
_atom_site_aniso_U_33
_atom_site_aniso_U_23
_atom_site_aniso_U_13
_atom_site_aniso_U_12
U1 0.02052(13) 0.02306(12) 0.02169(11) -0.00155(7) 0.00563(7) -0.00081(8)
C1 0.033(4) 0.034(3) 0.042(3) -0.009(2) 0.023(3) -0.010(3)
C2 0.023(3) 0.028(3) 0.052(3) -0.003(3) 0.016(3) -0.010(2)
C3 0.020(3) 0.026(3) 0.045(3) -0.003(2) 0.006(2) -0.007(2)
C4 0.023(3) 0.020(3) 0.042(3) -0.002(2) 0.011(2) -0.006(2)
C5 0.036(4) 0.030(3) 0.027(3) -0.001(2) 0.009(2) -0.012(3)
C6 0.068(5) 0.047(4) 0.056(4) -0.014(3) 0.042(4) -0.017(4)
C7 0.023(4) 0.050(4) 0.077(5) -0.007(3) 0.015(3) 0.000(3)
C8 0.040(4) 0.044(4) 0.029(3) -0.004(2) -0.002(3) -0.010(3)
C9 0.045(4) 0.029(3) 0.052(4) -0.008(3) 0.003(3) -0.002(3)
C10 0.060(4) 0.050(4) 0.022(3) 0.007(2) 0.001(3) -0.015(3)
C11 0.019(3) 0.037(3) 0.037(3) 0.010(2) 0.012(2) 0.004(3)
C12 0.023(3) 0.044(3) 0.024(2) -0.003(2) 0.006(2) 0.012(3)
C13 0.020(3) 0.031(3) 0.032(3) 0.003(2) 0.006(2) 0.007(2)
C14 0.017(3) 0.040(3) 0.027(3) -0.005(2) 0.006(2) 0.001(2)
C15 0.016(3) 0.033(3) 0.043(3) 0.000(2) 0.014(2) -0.001(2)
C16 0.035(4) 0.070(5) 0.056(4) 0.031(3) 0.021(3) 0.009(3)
C17 0.044(4) 0.068(5) 0.030(3) -0.011(3) 0.004(3) 0.015(3)
C18 0.036(4) 0.037(4) 0.046(4) 0.008(3) 0.005(3) 0.009(3)
C19 0.035(4) 0.056(4) 0.032(3) -0.004(2) 0.001(3) -0.001(3)
C20 0.030(4) 0.043(4) 0.080(5) -0.012(3) 0.019(3) -0.009(3)
C21 0.033(3) 0.040(3) 0.024(3) -0.006(2) 0.009(2) -0.007(3)
C22 0.040(4) 0.034(3) 0.021(3) -0.013(2) 0.010(2) -0.006(3)
C23 0.033(4) 0.039(4) 0.040(3) -0.006(3) 0.012(3) -0.007(3)
C24 0.049(4) 0.040(4) 0.048(4) 0.000(3) 0.021(3) -0.004(3)
C25 0.047(4) 0.045(4) 0.045(4) 0.000(3) 0.013(3) 0.008(3)
C26 0.036(4) 0.052(4) 0.046(4) -0.008(3) 0.012(3) 0.003(3)
C27 0.039(4) 0.042(4) 0.034(3) -0.007(2) 0.014(3) -0.005(3)
C28 0.028(3) 0.038(3) 0.023(3) -0.003(2) 0.004(2) 0.004(2)
C29 0.028(3) 0.025(3) 0.027(3) 0.006(2) 0.003(2) 0.000(2)
C30 0.033(3) 0.043(4) 0.034(3) 0.001(2) 0.005(3) 0.005(3)
C31 0.031(4) 0.057(4) 0.045(4) 0.006(3) -0.005(3) -0.001(3)
C32 0.053(5) 0.050(4) 0.030(3) -0.002(3) -0.007(3) -0.012(3)
C33 0.061(5) 0.039(4) 0.032(3) -0.005(2) 0.009(3) 0.002(3)
C34 0.037(4) 0.036(4) 0.030(3) 0.001(2) 0.003(2) 0.005(3)

loop_
_geom_bond_atom_site_label_1
_geom_bond_atom_site_label_2
_geom_bond_distance
_geom_bond_site_symmetry_2
_geom_bond_publ_flag
U1 C28 2.467(5) . ?
U1 C21 2.489(5) . ?
U1 C4 2.749(5) . ?
U1 C5 2.747(5) . ?
U1 C12 2.750(6) . ?
U1 C3 2.752(5) . ?
U1 C13 2.774(5) . ?
U1 C14 2.792(6) . ?
U1 C1 2.794(6) . ?
U1 C2 2.798(6) . ?
U1 C11 2.800(6) . ?
U1 C15 2.819(5) . ?
U1 C22 2.970(5) . ?
U1 C27 3.581(6) . ?
U1 C23 3.605(6) . ?
U1 C29 3.656(5) . ?
U1 C34 4.292(5) . ?
U1 C30 4.675(5) . ?
C1 C2 1.415(8) . ?
C1 C5 1.418(8) . ?
C1 C6 1.497(8) . ?
C2 C3 1.410(8) . ?
C2 C7 1.510(9) . ?
C3 C4 1.415(7) . ?
C3 C8 1.498(7) . ?
C4 C5 1.426(7) . ?
C4 C9 1.507(8) . ?
C5 C10 1.508(7) . ?
C11 C12 1.405(9) . ?
C11 C15 1.416(7) . ?
C11 C16 1.497(8) . ?
C12 C13 1.432(7) . ?
C12 C17 1.495(7) . ?
C13 C14 1.409(7) . ?
C13 C18 1.510(8) . ?
C14 C15 1.408(8) . ?
C14 C19 1.506(8) . ?
C15 C20 1.518(8) . ?
C21 C22 1.470(8) . ?
C22 C27 1.391(8) . ?
C22 C23 1.395(8) . ?
C23 C24 1.388(8) . ?
C24 C25 1.354(9) . ?
C25 C26 1.369(9) . ?
C26 C27 1.377(8) . ?
C28 C29 1.479(6) . ?
C29 C34 1.394(8) . ?
C29 C30 1.410(7) . ?
C30 C31 1.380(7) . ?
C31 C32 1.365(10) . ?
C32 C33 1.371(11) . ?
C33 C34 1.375(8) . ?
